data_7110952
loop_
_publ_author_name
'Aresta, Michele'
'Ballivet-Tkatchenko, Danielle'
'Dell&#x2019;Amico, Daniela Belli'
'Boschi, Daniele'
'Calderazzo, Fausto'
'Labella, Luca'
'Bonnet, Michel C.'
'Faure, Ren\'e'
'Marchetti, Fabio'

_publ_section_title
;
 Isolation and structural determination of two derivatives of the elusive
 carbamic acid
;
_journal_issue 13
_journal_name_full 'Chemical Communications'
_journal_page_first 1099
_journal_paper_doi 10.1039/b002479l
_journal_year 2000
_chemical_formula_sum 'C17 H26 Cl Co N3 O8 P'
_chemical_formula_weight 525.76
_chemical_name_systematic
; 
N-carboxy-P-phenyl-P-dinitrosylchlorocobalt(i)-1-aza-4,6-dioxa-5-
phosphacycl
oottane 
;
_space_group_IT_number 2
_symmetry_cell_setting triclinic
_symmetry_space_group_name_Hall '-P 1'
_symmetry_space_group_name_H-M 'P -1'
_atom_sites_solution_hydrogens geom
_atom_sites_solution_primary direct
_atom_sites_solution_secondary difmap
_audit_creation_method SHELXL-97
_cell_angle_alpha 73.34(2)
_cell_angle_beta 69.94(2)
_cell_angle_gamma 66.18(2)
_cell_formula_units_Z 2
_cell_length_a 9.612(2)
_cell_length_b 11.936(3)
_cell_length_c 12.371(4)
_cell_measurement_temperature 293(2)
_cell_volume 1201.4(6)
_computing_cell_refinement 'SDP package'
_computing_data_collection 'SDP package'
_computing_data_reduction 'SDP package'
_computing_molecular_graphics 'Siemens SHELXTL'
_computing_structure_refinement 'SHELXL-97 (Sheldrick, 1997)'
_computing_structure_solution 'SHELXS-97 (Sheldrick, 1990)'
_diffrn_ambient_temperature 293(2)
_diffrn_measured_fraction_theta_full 0.560
_diffrn_measured_fraction_theta_max 0.560
_diffrn_measurement_device_type 'Nonius CAD-4'
_diffrn_measurement_method '2\q/\w scans'
_diffrn_radiation_monochromator graphite
_diffrn_radiation_source 'fine-focus sealed tube'
_diffrn_radiation_type MoK\a
_diffrn_radiation_wavelength 0.71073
_diffrn_reflns_av_R_equivalents 0.0000
_diffrn_reflns_av_sigmaI/netI 0.0127
_diffrn_reflns_limit_h_max 13
_diffrn_reflns_limit_h_min -12
_diffrn_reflns_limit_k_max 16
_diffrn_reflns_limit_k_min -16
_diffrn_reflns_limit_l_max 10
_diffrn_reflns_limit_l_min 0
_diffrn_reflns_number 3918
_diffrn_reflns_theta_full 29.97
_diffrn_reflns_theta_max 29.97
_diffrn_reflns_theta_min 1.89
_diffrn_standards_interval_count 97
_diffrn_standards_number 3
_exptl_absorpt_coefficient_mu 0.937
_exptl_absorpt_correction_type empirical
_exptl_crystal_colour 'Dark brown'
_exptl_crystal_density_diffrn 1.453
_exptl_crystal_density_method 'not measured'
_exptl_crystal_description Prism
_exptl_crystal_F_000 544
_exptl_crystal_size_max '0.40 mm'
_exptl_crystal_size_mid '0.25 mm'
_exptl_crystal_size_min '0.25 mm'
_refine_diff_density_max 0.944
_refine_diff_density_min -1.446
_refine_diff_density_rms 0.158
_refine_ls_extinction_method none
_refine_ls_goodness_of_fit_ref 1.157
_refine_ls_hydrogen_treatment mixed
_refine_ls_matrix_type full
_refine_ls_number_parameters 280
_refine_ls_number_reflns 3918
_refine_ls_number_restraints 0
_refine_ls_restrained_S_all 1.157
_refine_ls_R_factor_all 0.1321
_refine_ls_R_factor_gt 0.0915
_refine_ls_shift/su_max 0.030
_refine_ls_shift/su_mean 0.003
_refine_ls_structure_factor_coef Fsqd
_refine_ls_weighting_details 'calc w=1/[\s^2^(Fo^2^)+(0.1851P)^2^+2.7509P] where P=(Fo^2^+2Fc^2^)/3'
_refine_ls_weighting_scheme calc
_refine_ls_wR_factor_gt 0.2348
_refine_ls_wR_factor_ref 0.3093
_reflns_number_gt 2977
_reflns_number_total 3918
_reflns_threshold_expression >2sigma(I)
_cod_data_source_file b002479lsup1.cif
_cod_data_source_block fau
_cod_depositor_comments
;
The following automatic conversions were performed:

'_symmetry_cell_setting' value 'Triclinic' changed to 'triclinic'
according to /home/saulius/struct/CIF-dictionaries/cif_core.dic
dictionary named 'cif_core.dic' version 2.4.2 from
2011-04-26.

'_exptl_absorpt_correction_type' value 'Empirical'
changed to 'empirical' according to
/home/saulius/struct/CIF-dictionaries/cif_core.dic dictionary named
'cif_core.dic' version 2.4.2 from 2011-04-26.

Automatic conversion script
Id: cif_fix_values 1891 2012-01-12 08:04:46Z andrius 
;
_cod_original_sg_symbol_H-M P-1
_cod_database_code 7110952

loop_
_symmetry_equiv_pos_as_xyz
'x, y, z'
'-x, -y, -z'

loop_
_atom_site_label
_atom_site_type_symbol
_atom_site_fract_x
_atom_site_fract_y
_atom_site_fract_z
_atom_site_U_iso_or_equiv
_atom_site_adp_type
_atom_site_occupancy
_atom_site_symmetry_multiplicity
_atom_site_calc_flag
_atom_site_refinement_flags
Co Co 0.31407(9) 0.07757(8) 0.13770(8) 0.0509(4) Uani 1 1 d .
Cl Cl 0.3722(3) 0.2387(2) 0.0097(2) 0.0733(6) Uani 1 1 d .
P P 0.08758(16) 0.19616(13) 0.23647(15) 0.0405(4) Uani 1 1 d .
O1 O 0.1988(11) -0.0708(9) 0.0823(10) 0.117(3) Uani 1 1 d .
O2 O 0.4588(12) -0.0733(9) 0.3123(8) 0.127(4) Uani 1 1 d .
O3 O 0.0341(5) 0.1169(4) 0.3619(4) 0.0444(10) Uani 1 1 d .
O4 O 0.0748(5) 0.3263(4) 0.2560(4) 0.0440(10) Uani 1 1 d .
O5 O 0.4143(5) 0.1517(5) 0.4471(5) 0.0595(13) Uani 1 1 d .
H5 H 0.4950 0.0934 0.4547 0.077 Uiso 1 1 calc R
O6 O 0.3068(5) 0.0060(5) 0.5527(5) 0.0587(13) Uani 1 1 d .
N1 N 0.2579(8) -0.0071(6) 0.0872(7) 0.0664(18) Uani 1 1 d .
N2 N 0.4219(8) -0.0029(7) 0.2324(7) 0.071(2) Uani 1 1 d .
N3 N 0.1518(5) 0.1988(4) 0.4909(5) 0.0421(11) Uani 1 1 d .
C1 C -0.0755(6) 0.1785(6) 0.4582(6) 0.0434(13) Uani 1 1 d .
H1 H -0.1569 0.1412 0.4965 0.056 Uiso 1 1 calc R
H2 H -0.1254 0.2657 0.4296 0.056 Uiso 1 1 calc R
C2 C 0.0124(7) 0.1659(6) 0.5443(6) 0.0468(14) Uani 1 1 d .
H3 H -0.0575 0.2186 0.6018 0.061 Uiso 1 1 calc R
H4 H 0.0413 0.0806 0.5850 0.061 Uiso 1 1 calc R
C3 C 0.1390(7) 0.3269(5) 0.4301(6) 0.0487(15) Uani 1 1 d .
H5 H 0.2035 0.3549 0.4545 0.063 Uiso 1 1 calc R
H6 H 0.0306 0.3807 0.4536 0.063 Uiso 1 1 calc R
C4 C 0.1889(8) 0.3398(6) 0.2997(7) 0.0488(15) Uani 1 1 d .
H7 H 0.1999 0.4208 0.2655 0.063 Uiso 1 1 calc R
H8 H 0.2907 0.2770 0.2762 0.063 Uiso 1 1 calc R
C5 C -0.0747(6) 0.2507(6) 0.1705(6) 0.0448(14) Uani 1 1 d .
C6 C -0.1638(8) 0.1769(7) 0.1912(7) 0.0536(16) Uani 1 1 d .
H9 H -0.1452 0.1019 0.2430 0.070 Uiso 1 1 calc R
C7 C -0.2810(9) 0.2155(8) 0.1342(8) 0.065(2) Uani 1 1 d .
H10 H -0.3418 0.1661 0.1492 0.085 Uiso 1 1 calc R
C8 C -0.3090(9) 0.3238(10) 0.0570(9) 0.073(2) Uani 1 1 d .
H11 H -0.3879 0.3476 0.0193 0.094 Uiso 1 1 calc R
C9 C -0.2215(11) 0.3976(9) 0.0346(8) 0.072(2) Uani 1 1 d .
H12 H -0.2405 0.4714 -0.0188 0.093 Uiso 1 1 calc R
C10 C -0.1021(8) 0.3630(6) 0.0919(7) 0.0545(16) Uani 1 1 d .
H13 H -0.0432 0.4136 0.0776 0.071 Uiso 1 1 calc R
C11 C 0.2924(7) 0.1152(6) 0.4998(6) 0.0444(14) Uani 1 1 d .
O7 O 0.2912(8) 0.5564(8) 0.4501(7) 0.096(2) Uani 1 1 d .
C12 C 0.3978(8) 0.5317(8) 0.3640(8) 0.064(2) Uani 1 1 d .
C13 C 0.3946(14) 0.6150(18) 0.2512(13) 0.143(7) Uani 1 1 d .
H13A H 0.3039 0.6889 0.2611 0.186 Uiso 1 1 calc R
H13B H 0.3897 0.5737 0.1971 0.186 Uiso 1 1 calc R
H13C H 0.4883 0.6369 0.2213 0.186 Uiso 1 1 calc R
C14 C 0.5290(11) 0.4120(9) 0.3676(10) 0.083(3) Uani 1 1 d .
H14A H 0.5170 0.3671 0.4463 0.108 Uiso 1 1 calc R
H14B H 0.6270 0.4272 0.3413 0.108 Uiso 1 1 calc R
H14C H 0.5281 0.3640 0.3177 0.108 Uiso 1 1 calc R
O8 O -0.0253(10) 0.3530(8) 0.7243(9) 0.105(3) Uani 1 1 d .
C15 C 0.0979(10) 0.2989(9) 0.7570(9) 0.068(2) Uani 1 1 d .
C16 C 0.1279(14) 0.1741(11) 0.8313(11) 0.090(3) Uani 1 1 d .
H16A H 0.0431 0.1450 0.8437 0.117 Uiso 1 1 calc R
H16B H 0.1351 0.1791 0.9052 0.117 Uiso 1 1 calc R
H16C H 0.2249 0.1174 0.7932 0.117 Uiso 1 1 calc R
C17 C 0.2128(13) 0.3618(12) 0.7260(12) 0.097(3) Uani 1 1 d .
H17A H 0.1770 0.4413 0.6783 0.126 Uiso 1 1 calc R
H17B H 0.3125 0.3121 0.6834 0.126 Uiso 1 1 calc R
H17C H 0.2241 0.3732 0.7958 0.126 Uiso 1 1 calc R

loop_
_atom_site_aniso_label
_atom_site_aniso_U_11
_atom_site_aniso_U_22
_atom_site_aniso_U_33
_atom_site_aniso_U_23
_atom_site_aniso_U_13
_atom_site_aniso_U_12
Co 0.0376(4) 0.0508(5) 0.0600(8) -0.0209(4) -0.0106(4) -0.0048(3)
Cl 0.0649(11) 0.0757(13) 0.0734(15) -0.0111(10) -0.0054(9) -0.0298(10)
P 0.0343(6) 0.0377(7) 0.0520(11) -0.0154(6) -0.0154(6) -0.0058(5)
O1 0.112(6) 0.103(6) 0.174(9) -0.072(6) -0.021(6) -0.054(5)
O2 0.139(8) 0.097(6) 0.099(6) -0.020(4) -0.064(6) 0.033(5)
O3 0.0412(19) 0.046(2) 0.048(3) -0.0148(18) -0.0127(17) -0.0106(16)
O4 0.0423(19) 0.0363(18) 0.057(3) -0.0107(17) -0.0257(18) -0.0043(15)
O5 0.042(2) 0.052(2) 0.087(4) -0.002(2) -0.029(2) -0.0133(19)
O6 0.043(2) 0.050(2) 0.075(4) -0.002(2) -0.023(2) -0.0075(19)
N1 0.057(3) 0.063(4) 0.078(5) -0.033(3) -0.005(3) -0.016(3)
N2 0.052(3) 0.077(4) 0.073(5) -0.026(4) -0.028(3) 0.007(3)
N3 0.034(2) 0.039(2) 0.054(3) -0.014(2) -0.0147(19) -0.0071(17)
C1 0.027(2) 0.051(3) 0.048(4) -0.017(2) -0.007(2) -0.006(2)
C2 0.036(2) 0.050(3) 0.055(4) -0.017(3) -0.016(2) -0.006(2)
C3 0.044(3) 0.038(3) 0.070(5) -0.020(3) -0.022(3) -0.006(2)
C4 0.050(3) 0.038(3) 0.070(5) -0.004(3) -0.031(3) -0.017(2)
C5 0.035(2) 0.047(3) 0.047(4) -0.015(2) -0.012(2) -0.003(2)
C6 0.053(3) 0.054(3) 0.063(5) -0.019(3) -0.020(3) -0.018(3)
C7 0.059(4) 0.072(5) 0.080(6) -0.029(4) -0.029(4) -0.017(3)
C8 0.050(4) 0.094(6) 0.080(6) -0.031(5) -0.037(4) -0.002(4)
C9 0.068(5) 0.078(5) 0.064(6) -0.014(4) -0.037(4) -0.002(4)
C10 0.053(3) 0.045(3) 0.065(5) -0.009(3) -0.019(3) -0.014(3)
C11 0.044(3) 0.061(3) 0.040(4) -0.005(3) -0.022(2) -0.022(2)
O7 0.061(4) 0.097(5) 0.098(5) -0.042(4) -0.001(3) 0.003(3)
C12 0.042(3) 0.072(5) 0.088(6) -0.027(4) -0.020(3) -0.017(3)
C13 0.063(6) 0.181(16) 0.124(11) 0.052(10) -0.025(6) -0.033(8)
C14 0.055(4) 0.074(5) 0.106(8) -0.030(5) -0.004(4) -0.014(4)
O8 0.085(5) 0.095(5) 0.153(8) -0.047(5) -0.073(5) 0.004(4)
C15 0.061(4) 0.074(5) 0.078(6) -0.042(4) -0.022(4) -0.009(4)
C16 0.088(7) 0.083(6) 0.110(9) -0.006(6) -0.029(6) -0.042(6)
C17 0.075(6) 0.091(7) 0.131(10) -0.017(7) -0.044(6) -0.023(5)

loop_
_atom_type_symbol
_atom_type_description
_atom_type_scat_dispersion_real
_atom_type_scat_dispersion_imag
_atom_type_scat_source
C C 0.0033 0.0016 'International Tables Vol C Tables 4.2.6.8 and 6.1.1.4'
H H 0.0000 0.0000 'International Tables Vol C Tables 4.2.6.8 and 6.1.1.4'
N N 0.0061 0.0033 'International Tables Vol C Tables 4.2.6.8 and 6.1.1.4'
O O 0.0106 0.0060 'International Tables Vol C Tables 4.2.6.8 and 6.1.1.4'
P P 0.1023 0.0942 'International Tables Vol C Tables 4.2.6.8 and 6.1.1.4'
Cl Cl 0.1484 0.1585 'International Tables Vol C Tables 4.2.6.8 and 6.1.1.4'
Co Co 0.3494 0.9721 'International Tables Vol C Tables 4.2.6.8 and 6.1.1.4'

loop_
_geom_angle_atom_site_label_1
_geom_angle_atom_site_label_2
_geom_angle_atom_site_label_3
_geom_angle
N1 Co N2 114.5(4)
N1 Co P 102.7(2)
N2 Co P 106.6(2)
N1 Co Cl 115.8(3)
N2 Co Cl 118.8(3)
P Co Cl 94.06(8)
O4 P O3 108.1(3)
O4 P C5 98.4(3)
O3 P C5 105.9(3)
O4 P Co 119.51(18)
O3 P Co 108.66(16)
C5 P Co 115.2(2)
C1 O3 P 120.6(4)
C4 O4 P 122.6(3)
O1 N1 Co 162.1(8)
O2 N2 Co 158.6(9)
C11 N3 C2 120.3(5)
C11 N3 C3 119.9(5)
C2 N3 C3 119.7(5)
O3 C1 C2 109.1(4)
N3 C2 C1 113.6(6)
N3 C3 C4 113.6(5)
O4 C4 C3 111.2(5)
C6 C5 C10 120.1(6)
C6 C5 P 119.8(5)
C10 C5 P 119.9(5)
C5 C6 C7 119.5(7)
C8 C7 C6 121.4(8)
C9 C8 C7 120.0(7)
C8 C9 C10 120.6(8)
C5 C10 C9 118.4(8)
O6 C11 O5 121.9(6)
O6 C11 N3 121.4(6)
O5 C11 N3 116.7(6)
O7 C12 C14 120.8(9)
O7 C12 C13 121.0(10)
C14 C12 C13 118.0(10)
O8 C15 C17 119.5(10)
O8 C15 C16 121.3(10)
C17 C15 C16 119.2(9)

loop_
_geom_bond_atom_site_label_1
_geom_bond_atom_site_label_2
_geom_bond_distance
Co N1 1.655(7)
Co N2 1.659(7)
Co P 2.2167(17)
Co Cl 2.243(3)
P O4 1.590(4)
P O3 1.604(5)
P C5 1.809(6)
O1 N1 1.142(10)
O2 N2 1.155(10)
O3 C1 1.444(7)
O4 C4 1.456(7)
O5 C11 1.309(8)
O6 C11 1.255(8)
N3 C11 1.336(7)
N3 C2 1.434(8)
N3 C3 1.472(8)
C1 C2 1.514(9)
C3 C4 1.498(11)
C5 C6 1.379(10)
C5 C10 1.398(10)
C6 C7 1.385(10)
C7 C8 1.358(13)
C8 C9 1.364(14)
C9 C10 1.412(11)
O7 C12 1.209(10)
C12 C14 1.476(12)
C12 C13 1.465(16)
O8 C15 1.243(11)
C15 C17 1.463(15)
C15 C16 1.483(15)
